data_2023462
loop_
_publ_author_name
'Faraj, Imane'
'El Ghayati, Lhoussaine'
'Blacque, Olivier'
'H&#xf6;kelek, Tuncer'
'Mazzah, Ahmed'
'Essassi, El Mokhtar'
'Sebbar, Nada Kheira'

_publ_section_title
;
 Synthesis and crystal structure of
 2-(2,4-dioxo-6-methyl-pyran-3-yl-idene)-4-(4-hy-droxy-phen-yl)-2,3,4,5-tetra-hydro-1<i>H</i>-1,5-benzodiazepine.
;
_journal_coeditor_code HB8131
_journal_issue 'Pt 5'
_journal_name_full 'Acta crystallographica. Section E, Crystallographic communications'
_journal_page_first 381
_journal_page_last 384
_journal_paper_doi 10.1107/S2056989025003032
_journal_volume 81
_journal_year 2025
_chemical_formula_iupac 'C21 H18 N2 O4'
_chemical_formula_moiety 'C21 H18 N2 O4'
_chemical_formula_sum 'C21 H18 N2 O4'
_chemical_formula_weight 362.37
_chemical_name_systematic
4-(4-Hydroxyphenyl)-2-(6-methyl-2,4-dioxopyran-3-ylidene)-2,3,4,5-tetrahydro-1<i>H</i>-1,5-benzodiazepine
_space_group_crystal_system triclinic
_space_group_IT_number 2
_space_group_name_Hall '-P 1'
_space_group_name_H-M_alt 'P -1'
_atom_sites_solution_hydrogens mixed
_atom_sites_solution_primary dual
_audit_creation_method
;
Olex2 1.5-ac6-012
(compiled 2023.08.24 svn.re1ec1418 for Rigaku Oxford Diffraction, GUI svn.r6817)
;
_cell_angle_alpha 100.967(2)
_cell_angle_beta 97.373(2)
_cell_angle_gamma 100.127(2)
_cell_formula_units_Z 2
_cell_length_a 6.37570(10)
_cell_length_b 7.75060(10)
_cell_length_c 17.9997(4)
_cell_measurement_reflns_used 9714
_cell_measurement_temperature 160.00(10)
_cell_measurement_theta_max 79.1140
_cell_measurement_theta_min 2.5240
_cell_volume 847.49(3)
_computing_cell_refinement
;
CrysAlisPro 1.171.43.117a (Rigaku OD, 2024)
;
_computing_data_collection
;
CrysAlisPro 1.171.43.117a (Rigaku OD, 2024)
;
_computing_data_reduction
;
CrysAlisPro 1.171.43.117a (Rigaku OD, 2024)
;
_computing_molecular_graphics
;
Olex2 1.5-ac6-012 (Dolomanov <i>et al.</i>,  2009)
;
_computing_publication_material
;
Olex2 1.5-ac6-012 (Dolomanov <i>et al.</i>,  2009)
;
_computing_structure_refinement
;
SHELXL (Sheldrick, 2015b)
;
_computing_structure_solution
;
<i>SHELXT</i> (Sheldrick, 2015a)
;
_diffrn_ambient_temperature 160.00(10)
_diffrn_detector 'Hybrid Pixel Array Detector'
_diffrn_detector_area_resol_mean 10.0000
_diffrn_measured_fraction_theta_full 1.000
_diffrn_measured_fraction_theta_max 0.982
_diffrn_measurement_device 'four-circle diffractometer'
_diffrn_measurement_device_type 'XtaLAB Synergy, Dualflex, HyPix'
_diffrn_measurement_method '\w scans'
_diffrn_radiation_monochromator mirror
_diffrn_radiation_probe x-ray
_diffrn_radiation_type 'Cu K\a'
_diffrn_radiation_wavelength 1.54184
_diffrn_reflns_av_R_equivalents 0.0275
_diffrn_reflns_av_unetI/netI 0.0214
_diffrn_reflns_limit_h_max 8
_diffrn_reflns_limit_h_min -8
_diffrn_reflns_limit_k_max 7
_diffrn_reflns_limit_k_min -9
_diffrn_reflns_limit_l_max 22
_diffrn_reflns_limit_l_min -21
_diffrn_reflns_number 18745
_diffrn_reflns_theta_full 67.684
_diffrn_reflns_theta_max 79.437
_diffrn_reflns_theta_min 2.536
_diffrn_source 'micro-focus sealed X-ray tube'
_exptl_absorpt_coefficient_mu 0.817
_exptl_absorpt_correction_T_max 0.988
_exptl_absorpt_correction_T_min 0.941
_exptl_absorpt_correction_type analytical
_exptl_absorpt_process_details
;
(CrysAlisPro; Rigaku OD, 2024)
;
_exptl_crystal_colour yellow
_exptl_crystal_density_diffrn 1.420
_exptl_crystal_description needle
_exptl_crystal_F_000 380
_exptl_crystal_size_max 0.10
_exptl_crystal_size_mid 0.03
_exptl_crystal_size_min 0.02
_refine_diff_density_max 0.452
_refine_diff_density_min -0.315
_refine_ls_extinction_coef 0.0020(5)
_refine_ls_extinction_expression Fc^*^=kFc[1+0.001xFc^2^\l^3^/sin(2\q)]^-1/4^
_refine_ls_extinction_method
;
SHELXL (Sheldrick, 2015b)
;
_refine_ls_goodness_of_fit_ref 1.076
_refine_ls_hydrogen_treatment mixed
_refine_ls_matrix_type full
_refine_ls_number_parameters 258
_refine_ls_number_reflns 3608
_refine_ls_number_restraints 0
_refine_ls_restrained_S_all 1.076
_refine_ls_R_factor_all 0.0467
_refine_ls_R_factor_gt 0.0412
_refine_ls_shift/su_max 0.000
_refine_ls_shift/su_mean 0.000
_refine_ls_structure_factor_coef Fsqd
_refine_ls_weighting_details 'w=1/[\s^2^(Fo^2^)+(0.0570P)^2^+0.3065P] where P=(Fo^2^+2Fc^2^)/3'
_refine_ls_weighting_scheme calc
_refine_ls_wR_factor_gt 0.1106
_refine_ls_wR_factor_ref 0.1146
_reflns_number_gt 3159
_reflns_number_total 3608
_reflns_threshold_expression 'I > 2\s(I)'
_cod_data_source_file hb8131.cif
_cod_data_source_block I
_cod_depositor_comments 'Adding full bibliography for 2023462.cif.'
_cod_database_code 2023462
_shelx_space_group_comment
;
The symmetry employed for this shelxl refinement is uniquely defined
by the following loop, which should always be used as a source of
symmetry information in preference to the above space-group names.
They are only intended as comments.
;
_shelx_estimated_absorpt_t_min 0.923
_shelx_estimated_absorpt_t_max 0.984

loop_
_space_group_symop_operation_xyz
'x, y, z'
'-x, -y, -z'

loop_
_atom_site_type_symbol
_atom_site_label
_atom_site_fract_x
_atom_site_fract_y
_atom_site_fract_z
_atom_site_U_iso_or_equiv
_atom_site_adp_type
_atom_site_calc_flag
_atom_site_occupancy
_atom_site_disorder_assembly
_atom_site_disorder_group
O O1 0.65055(17) 0.66657(15) 0.03539(6) 0.0334(3) Uani d 1 . .
O O2 1.17867(16) 0.94555(14) 0.18839(6) 0.0314(2) Uani d 1 . .
O O3 1.03777(17) 0.89041(15) 0.28886(6) 0.0352(3) Uani d 1 . .
O O4 0.58361(18) 0.87903(15) 0.63441(6) 0.0335(3) Uani d 1 . .
H H4 0.709(4) 0.952(3) 0.6591(14) 0.060(7) Uiso d 1 . .
N N1 0.47933(19) 0.44213(16) 0.28508(7) 0.0283(3) Uani d 1 . .
H H1 0.462(3) 0.363(3) 0.3168(11) 0.041(5) Uiso d 1 . .
N N2 0.46259(18) 0.58760(16) 0.14729(7) 0.0257(3) Uani d 1 . .
H H2 0.478(3) 0.574(3) 0.0958(12) 0.044(5) Uiso d 1 . .
C C1 0.2753(2) 0.49401(18) 0.16861(8) 0.0255(3) Uani d 1 . .
C C2 0.0839(2) 0.45358(19) 0.11617(8) 0.0289(3) Uani d 1 . .
H H2A 0.081763 0.494087 0.069522 0.035 Uiso calc 1 . .
C C3 -0.1035(2) 0.3553(2) 0.13089(9) 0.0330(3) Uani d 1 . .
H H3 -0.232941 0.326686 0.094441 0.040 Uiso calc 1 . .
C C4 -0.0992(2) 0.2990(2) 0.19981(9) 0.0337(3) Uani d 1 . .
H H4A -0.227750 0.234648 0.211340 0.040 Uiso calc 1 . .
C C5 0.0913(2) 0.33631(19) 0.25171(8) 0.0306(3) Uani d 1 . .
H H5 0.091044 0.296638 0.298496 0.037 Uiso calc 1 . .
C C6 0.2848(2) 0.43108(18) 0.23716(8) 0.0257(3) Uani d 1 . .
C C7 0.6316(2) 0.61210(19) 0.32150(8) 0.0272(3) Uani d 1 . .
H H7 0.781572 0.592843 0.318419 0.033 Uiso calc 1 . .
C C8 0.5909(2) 0.75522(18) 0.27661(8) 0.0266(3) Uani d 1 . .
H H8A 0.441204 0.773084 0.277664 0.032 Uiso calc 1 . .
H H8B 0.690582 0.870450 0.301855 0.032 Uiso calc 1 . .
C C9 0.6225(2) 0.70452(17) 0.19521(7) 0.0246(3) Uani d 1 . .
C C10 0.8083(2) 0.78109(18) 0.16665(7) 0.0247(3) Uani d 1 . .
C C11 0.8057(2) 0.75700(18) 0.08500(8) 0.0265(3) Uani d 1 . .
C C12 0.9941(2) 0.84607(18) 0.06080(7) 0.0252(3) Uani d 1 . .
H H12 0.994265 0.840831 0.007649 0.030 Uiso calc 1 . .
C C13 1.1697(2) 0.93642(18) 0.11166(8) 0.0270(3) Uani d 1 . .
C C14 1.0025(2) 0.87205(18) 0.21893(8) 0.0266(3) Uani d 1 . .
C C15 1.3704(3) 1.0348(2) 0.09359(11) 0.0425(4) Uani d 1 . .
H H15A 1.398618 1.160599 0.121192 0.064 Uiso calc 1 . .
H H15B 1.354219 1.028990 0.038227 0.064 Uiso calc 1 . .
H H15C 1.491521 0.980219 0.109353 0.064 Uiso calc 1 . .
C C16 0.6170(2) 0.67727(19) 0.40544(8) 0.0281(3) Uani d 1 . .
C C17 0.4208(2) 0.6658(2) 0.43198(8) 0.0337(3) Uani d 1 . .
H H17 0.290729 0.610431 0.397254 0.040 Uiso calc 1 . .
C C18 0.4116(2) 0.7339(2) 0.50830(8) 0.0340(3) Uani d 1 . .
H H18 0.276168 0.724100 0.525576 0.041 Uiso calc 1 . .
C C19 0.6007(2) 0.81657(19) 0.55939(8) 0.0282(3) Uani d 1 . .
C C20 0.7980(2) 0.8286(2) 0.53405(8) 0.0336(3) Uani d 1 . .
H H20 0.927986 0.884150 0.568830 0.040 Uiso calc 1 . .
C C21 0.8048(2) 0.7590(2) 0.45751(8) 0.0328(3) Uani d 1 . .
H H21 0.940413 0.767471 0.440438 0.039 Uiso calc 1 . .

loop_
_atom_site_aniso_label
_atom_site_aniso_U_11
_atom_site_aniso_U_22
_atom_site_aniso_U_33
_atom_site_aniso_U_12
_atom_site_aniso_U_13
_atom_site_aniso_U_23
O1 0.0320(5) 0.0402(6) 0.0219(5) -0.0044(4) 0.0028(4) 0.0037(4)
O2 0.0288(5) 0.0357(5) 0.0268(5) 0.0007(4) 0.0040(4) 0.0062(4)
O3 0.0316(5) 0.0468(6) 0.0216(5) -0.0040(4) 0.0018(4) 0.0071(4)
O4 0.0352(6) 0.0388(6) 0.0225(5) 0.0007(5) 0.0044(4) 0.0037(4)
N1 0.0298(6) 0.0288(6) 0.0258(6) 0.0023(5) 0.0034(5) 0.0085(5)
N2 0.0250(6) 0.0293(6) 0.0215(6) 0.0012(4) 0.0054(4) 0.0051(4)
C1 0.0242(6) 0.0252(6) 0.0258(6) 0.0025(5) 0.0069(5) 0.0025(5)
C2 0.0285(7) 0.0291(7) 0.0274(7) 0.0052(5) 0.0036(5) 0.0034(5)
C3 0.0251(7) 0.0324(7) 0.0368(8) 0.0031(6) 0.0024(6) 0.0006(6)
C4 0.0275(7) 0.0308(7) 0.0407(8) 0.0011(6) 0.0114(6) 0.0035(6)
C5 0.0322(7) 0.0296(7) 0.0294(7) 0.0023(6) 0.0105(6) 0.0054(5)
C6 0.0260(6) 0.0243(6) 0.0251(6) 0.0032(5) 0.0056(5) 0.0022(5)
C7 0.0253(6) 0.0313(7) 0.0241(6) 0.0026(5) 0.0055(5) 0.0056(5)
C8 0.0265(6) 0.0284(7) 0.0231(6) 0.0016(5) 0.0061(5) 0.0034(5)
C9 0.0257(6) 0.0247(6) 0.0233(6) 0.0037(5) 0.0047(5) 0.0058(5)
C10 0.0258(7) 0.0257(6) 0.0217(6) 0.0024(5) 0.0049(5) 0.0048(5)
C11 0.0276(7) 0.0268(6) 0.0237(6) 0.0020(5) 0.0048(5) 0.0053(5)
C12 0.0257(6) 0.0303(7) 0.0184(6) 0.0006(5) 0.0064(5) 0.0056(5)
C13 0.0284(7) 0.0287(7) 0.0244(6) 0.0046(5) 0.0064(5) 0.0072(5)
C14 0.0276(7) 0.0278(7) 0.0237(6) 0.0025(5) 0.0060(5) 0.0061(5)
C15 0.0309(8) 0.0484(9) 0.0552(10) 0.0073(7) 0.0146(7) 0.0243(8)
C16 0.0287(7) 0.0316(7) 0.0233(6) 0.0034(5) 0.0038(5) 0.0076(5)
C17 0.0258(7) 0.0455(8) 0.0252(7) 0.0023(6) 0.0010(5) 0.0030(6)
C18 0.0266(7) 0.0464(9) 0.0271(7) 0.0037(6) 0.0056(5) 0.0066(6)
C19 0.0326(7) 0.0290(7) 0.0219(6) 0.0030(5) 0.0037(5) 0.0066(5)
C20 0.0286(7) 0.0413(8) 0.0255(7) -0.0035(6) 0.0004(5) 0.0062(6)
C21 0.0261(7) 0.0427(8) 0.0269(7) -0.0001(6) 0.0047(5) 0.0078(6)

loop_
_atom_type_symbol
_atom_type_description
_atom_type_scat_dispersion_real
_atom_type_scat_dispersion_imag
_atom_type_scat_source
C C 0.0181 0.0091 'International Tables Vol C Tables 4.2.6.8 and 6.1.1.4'
H H 0.0000 0.0000 'International Tables Vol C Tables 4.2.6.8 and 6.1.1.4'
N N 0.0311 0.0180 'International Tables Vol C Tables 4.2.6.8 and 6.1.1.4'
O O 0.0492 0.0322 'International Tables Vol C Tables 4.2.6.8 and 6.1.1.4'

loop_
_exptl_crystal_face_index_h
_exptl_crystal_face_index_k
_exptl_crystal_face_index_l
_exptl_crystal_face_perp_dist
0 0 0 0.0200
0 0 0 0.0050
0 -1 0 0.0145
0 1 0 0.0010
3 0 1 0.0411
-3 0 -1 0.0411

loop_
_geom_angle_atom_site_label_1
_geom_angle_atom_site_label_2
_geom_angle_atom_site_label_3
_geom_angle_site_symmetry_1
_geom_angle_site_symmetry_3
_geom_angle
_geom_angle_publ_flag
C13 O2 C14 . . 122.21(11) ?
C19 O4 H4 . . 109.6(16) ?
C6 N1 H1 . . 110.6(12) ?
C6 N1 C7 . . 123.76(12) ?
C7 N1 H1 . . 113.6(12) ?
C1 N2 H2 . . 120.6(13) ?
C9 N2 H2 . . 114.0(13) ?
C9 N2 C1 . . 125.33(11) ?
C2 C1 N2 . . 117.37(12) ?
C2 C1 C6 . . 120.69(12) ?
C6 C1 N2 . . 121.73(12) ?
C1 C2 H2A . . 119.5 ?
C3 C2 C1 . . 121.03(13) ?
C3 C2 H2A . . 119.5 ?
C2 C3 H3 . . 120.5 ?
C2 C3 C4 . . 118.99(14) ?
C4 C3 H3 . . 120.5 ?
C3 C4 H4A . . 119.9 ?
C5 C4 C3 . . 120.29(13) ?
C5 C4 H4A . . 119.9 ?
C4 C5 H5 . . 119.1 ?
C4 C5 C6 . . 121.83(13) ?
C6 C5 H5 . . 119.1 ?
N1 C6 C1 . . 122.60(12) ?
N1 C6 C5 . . 119.93(12) ?
C5 C6 C1 . . 117.06(13) ?
N1 C7 H7 . . 108.1 ?
N1 C7 C8 . . 109.11(11) ?
N1 C7 C16 . . 113.14(11) ?
C8 C7 H7 . . 108.1 ?
C16 C7 H7 . . 108.1 ?
C16 C7 C8 . . 110.02(11) ?
C7 C8 H8A . . 109.2 ?
C7 C8 H8B . . 109.2 ?
H8A C8 H8B . . 107.9 ?
C9 C8 C7 . . 112.11(11) ?
C9 C8 H8A . . 109.2 ?
C9 C8 H8B . . 109.2 ?
N2 C9 C8 . . 116.72(12) ?
N2 C9 C10 . . 119.55(12) ?
C10 C9 C8 . . 123.66(12) ?
C9 C10 C11 . . 120.11(12) ?
C9 C10 C14 . . 120.03(12) ?
C14 C10 C11 . . 119.74(12) ?
O1 C11 C10 . . 124.06(12) ?
O1 C11 C12 . . 119.13(12) ?
C12 C11 C10 . . 116.80(12) ?
C11 C12 H12 . . 119.3 ?
C13 C12 C11 . . 121.42(12) ?
C13 C12 H12 . . 119.3 ?
O2 C13 C15 . . 112.37(13) ?
C12 C13 O2 . . 121.51(12) ?
C12 C13 C15 . . 126.11(13) ?
O2 C14 C10 . . 117.90(11) ?
O3 C14 O2 . . 114.04(12) ?
O3 C14 C10 . . 128.03(13) ?
C13 C15 H15A . . 109.5 ?
C13 C15 H15B . . 109.5 ?
C13 C15 H15C . . 109.5 ?
H15A C15 H15B . . 109.5 ?
H15A C15 H15C . . 109.5 ?
H15B C15 H15C . . 109.5 ?
C17 C16 C7 . . 122.38(12) ?
C17 C16 C21 . . 118.19(13) ?
C21 C16 C7 . . 119.36(12) ?
C16 C17 H17 . . 119.4 ?
C18 C17 C16 . . 121.16(13) ?
C18 C17 H17 . . 119.4 ?
C17 C18 H18 . . 120.1 ?
C17 C18 C19 . . 119.86(14) ?
C19 C18 H18 . . 120.1 ?
O4 C19 C18 . . 117.69(13) ?
O4 C19 C20 . . 122.47(13) ?
C20 C19 C18 . . 119.81(13) ?
C19 C20 H20 . . 120.2 ?
C19 C20 C21 . . 119.66(13) ?
C21 C20 H20 . . 120.2 ?
C16 C21 H21 . . 119.3 ?
C20 C21 C16 . . 121.32(14) ?
C20 C21 H21 . . 119.3 ?

loop_
_geom_bond_atom_site_label_1
_geom_bond_atom_site_label_2
_geom_bond_site_symmetry_2
_geom_bond_distance
_geom_bond_publ_flag
O1 C11 . 1.2484(17) ?
O2 C13 . 1.3626(16) ?
O2 C14 . 1.3933(16) ?
O3 C14 . 1.2260(17) ?
O4 H4 . 0.90(3) ?
O4 C19 . 1.3702(17) ?
N1 H1 . 0.92(2) ?
N1 C6 . 1.3963(18) ?
N1 C7 . 1.4717(18) ?
N2 H2 . 0.93(2) ?
N2 C1 . 1.4206(17) ?
N2 C9 . 1.3254(17) ?
C1 C2 . 1.3914(19) ?
C1 C6 . 1.4086(19) ?
C2 H2A . 0.9500 ?
C2 C3 . 1.384(2) ?
C3 H3 . 0.9500 ?
C3 C4 . 1.390(2) ?
C4 H4A . 0.9500 ?
C4 C5 . 1.384(2) ?
C5 H5 . 0.9500 ?
C5 C6 . 1.4027(19) ?
C7 H7 . 1.0000 ?
C7 C8 . 1.5295(19) ?
C7 C16 . 1.5195(18) ?
C8 H8A . 0.9900 ?
C8 H8B . 0.9900 ?
C8 C9 . 1.4922(18) ?
C9 C10 . 1.4300(18) ?
C10 C11 . 1.4434(18) ?
C10 C14 . 1.4341(19) ?
C11 C12 . 1.4375(18) ?
C12 H12 . 0.9500 ?
C12 C13 . 1.3414(19) ?
C13 C15 . 1.478(2) ?
C15 H15A . 0.9800 ?
C15 H15B . 0.9800 ?
C15 H15C . 0.9800 ?
C16 C17 . 1.390(2) ?
C16 C21 . 1.390(2) ?
C17 H17 . 0.9500 ?
C17 C18 . 1.387(2) ?
C18 H18 . 0.9500 ?
C18 C19 . 1.389(2) ?
C19 C20 . 1.386(2) ?
C20 H20 . 0.9500 ?
C20 C21 . 1.390(2) ?
C21 H21 . 0.9500 ?

loop_
_geom_contact_atom_site_label_1
_geom_contact_atom_site_label_2
_geom_contact_distance
_geom_contact_site_symmetry_1
_geom_contact_site_symmetry_2
_geom_contact_publ_flag
O1 N2 2.5882(16) . . yes
O1 O1 2.8900(16) . 2_665 yes
O2 C5 3.1976(18) . 1_665 yes
O3 C8 2.8223(17) . . yes
O3 O4 2.7598(16) . 2_776 yes
O1 H2 1.80(2) . . yes
O1 H2 2.65(2) . 2_665 yes
O2 H4 2.67(2) . 2_776 yes
O3 H8B 2.24 . . yes
O3 H4 1.86(3) . 2_776 yes
O4 H1 2.21(2) . 2_666 yes
N1 N2 2.9107(17) . . yes
N1 H17 2.72 . . yes
C2 C11 3.272(2) . 1_455 yes
C2 C10 3.3849(19) . 1_455 yes
C3 C10 3.400(2) . 1_455 yes
C1 H15A 2.84 . 1_445 yes
C1 H8A 2.59 . . yes
C2 H12 2.79 . 2_665 yes
C6 H8A 2.59 . . yes
C11 H2 2.36(2) . . yes
C14 H8B 2.64 . . yes
C14 H4 2.65(2) . 2_776 yes
C17 H1 2.90(2) . . yes
C19 H1 2.88(2) . 2_666 yes
H1 H5 2.2962 . . yes
H2 H2A 2.45 . . yes
H4 H20 2.32 . . yes
H7 H21 2.35 . . yes

loop_
_geom_hbond_atom_site_label_D
_geom_hbond_atom_site_label_H
_geom_hbond_atom_site_label_A
_geom_hbond_site_symmetry_A
_geom_hbond_distance_DH
_geom_hbond_distance_HA
_geom_hbond_distance_DA
_geom_hbond_angle_DHA
_geom_hbond_publ_flag
O4 H4 O3 2_776 0.90(3) 1.86(3) 2.7597(15) 178(2) yes
N1 H1 O4 2_666 0.92(2) 2.21(2) 3.1028(16) 165.2(17) yes
N2 H2 O1 . 0.93(2) 1.80(2) 2.5882(15) 140.8(18) yes

loop_
_geom_torsion_atom_site_label_1
_geom_torsion_atom_site_label_2
_geom_torsion_atom_site_label_3
_geom_torsion_atom_site_label_4
_geom_torsion_site_symmetry_1
_geom_torsion_site_symmetry_2
_geom_torsion_site_symmetry_3
_geom_torsion_site_symmetry_4
_geom_torsion
_geom_torsion_publ_flag
O1 C11 C12 C13 . . . . -176.20(14) ?
O4 C19 C20 C21 . . . . 178.55(14) ?
N1 C7 C8 C9 . . . . -60.37(14) ?
N1 C7 C16 C17 . . . . -40.57(19) ?
N1 C7 C16 C21 . . . . 142.47(14) ?
N2 C1 C2 C3 . . . . 176.89(12) ?
N2 C1 C6 N1 . . . . -5.7(2) ?
N2 C1 C6 C5 . . . . -178.41(12) ?
N2 C9 C10 C11 . . . . 11.1(2) ?
N2 C9 C10 C14 . . . . -164.86(13) ?
C1 N2 C9 C8 . . . . -6.8(2) ?
C1 N2 C9 C10 . . . . 176.18(12) ?
C1 C2 C3 C4 . . . . 1.0(2) ?
C2 C1 C6 N1 . . . . 169.01(13) ?
C2 C1 C6 C5 . . . . -3.7(2) ?
C2 C3 C4 C5 . . . . -1.9(2) ?
C3 C4 C5 C6 . . . . 0.1(2) ?
C4 C5 C6 N1 . . . . -170.18(13) ?
C4 C5 C6 C1 . . . . 2.7(2) ?
C6 N1 C7 C8 . . . . -21.39(17) ?
C6 N1 C7 C16 . . . . 101.43(15) ?
C6 C1 C2 C3 . . . . 1.9(2) ?
C7 N1 C6 C1 . . . . 59.64(19) ?
C7 N1 C6 C5 . . . . -127.87(14) ?
C7 C8 C9 N2 . . . . 78.98(15) ?
C7 C8 C9 C10 . . . . -104.10(15) ?
C7 C16 C17 C18 . . . . -176.98(14) ?
C7 C16 C21 C20 . . . . 176.77(14) ?
C8 C7 C16 C17 . . . . 81.74(17) ?
C8 C7 C16 C21 . . . . -95.22(15) ?
C8 C9 C10 C11 . . . . -165.74(13) ?
C8 C9 C10 C14 . . . . 18.3(2) ?
C9 N2 C1 C2 . . . . 147.66(14) ?
C9 N2 C1 C6 . . . . -37.4(2) ?
C9 C10 C11 O1 . . . . -2.4(2) ?
C9 C10 C11 C12 . . . . 176.74(12) ?
C9 C10 C14 O2 . . . . -179.54(12) ?
C9 C10 C14 O3 . . . . 2.7(2) ?
C10 C11 C12 C13 . . . . 4.6(2) ?
C11 C10 C14 O2 . . . . 4.5(2) ?
C11 C10 C14 O3 . . . . -173.28(14) ?
C11 C12 C13 O2 . . . . 1.0(2) ?
C11 C12 C13 C15 . . . . -179.05(14) ?
C13 O2 C14 O3 . . . . 179.40(13) ?
C13 O2 C14 C10 . . . . 1.33(19) ?
C14 O2 C13 C12 . . . . -4.2(2) ?
C14 O2 C13 C15 . . . . 175.86(12) ?
C14 C10 C11 O1 . . . . 173.61(13) ?
C14 C10 C11 C12 . . . . -7.29(19) ?
C16 C7 C8 C9 . . . . 174.97(11) ?
C16 C17 C18 C19 . . . . 0.5(2) ?
C17 C16 C21 C20 . . . . -0.3(2) ?
C17 C18 C19 O4 . . . . -178.94(14) ?
C17 C18 C19 C20 . . . . -0.8(2) ?
C18 C19 C20 C21 . . . . 0.5(2) ?
C19 C20 C21 C16 . . . . 0.1(2) ?
C21 C16 C17 C18 . . . . 0.0(2) ?
